data_4076507
loop_
_publ_author_name
'Castro-Rodrigo, Ruth'
'Esteruelas, Miguel A.'
'L\'opez, Ana M.'
'O\~nate, Enrique'

_publ_section_title
;
 Anti-Markovnikov 1,3-CH Addition of Allenes to Allenes: A Straightforward
 Method To Prepare Osmium--Dienylcarbene Complexes
;
_journal_issue 5
_journal_name_full Organometallics
_journal_page_first 1991
_journal_paper_doi 10.1021/om201272q
_journal_volume 31
_journal_year 2012
_chemical_formula_sum 'C33 H53 B2 F4 N6 O2 Os P'
_chemical_formula_weight 884.60
_chemical_name_systematic
; 
 ? 
;
_space_group_IT_number 14
_symmetry_cell_setting monoclinic
_symmetry_space_group_name_Hall '-P 2yn'
_symmetry_space_group_name_H-M 'P 1 21/n 1'
_atom_sites_solution_hydrogens geom
_atom_sites_solution_primary direct
_atom_sites_solution_secondary difmap
_audit_creation_method SHELXL-97
_cell_angle_alpha 90.00
_cell_angle_beta 99.903(2)
_cell_angle_gamma 90.00
_cell_formula_units_Z 4
_cell_length_a 12.2995(16)
_cell_length_b 16.471(2)
_cell_length_c 18.697(2)
_cell_measurement_reflns_used 4984
_cell_measurement_temperature 100(2)
_cell_measurement_theta_max 26
_cell_measurement_theta_min 2
_cell_volume 3731.3(8)
_computing_cell_refinement 'SAINT+ v. 7.56a (Bruker AXS, 2008)'
_computing_data_collection 'apex2 v. 7.0 (Bruker AXS, 2009)'
_computing_data_reduction 'SAINT+ v. 7.56a (Bruker AXS, 2008)'
_computing_molecular_graphics 'XP, SHELXTL v. 6.14 (Bruker, 2000)'
_computing_publication_material 'XCIF, SHELXTL v. 6.14 (Bruker, 2000)'
_computing_structure_refinement 'SHELXL-97 (Sheldrick, 1997)'
_computing_structure_solution 'SHELXS-97 (Sheldrick, 1990)'
_diffrn_ambient_temperature 100(2)
_diffrn_detector_area_resol_mean 8.33
_diffrn_measured_fraction_theta_full 1.000
_diffrn_measured_fraction_theta_max 0.924
_diffrn_measurement_device_type 'Bruker APEX II DUO system'
_diffrn_measurement_method '\w rotations with narrow frames'
_diffrn_radiation_monochromator graphite
_diffrn_radiation_source 'fine-focus sealed tube'
_diffrn_radiation_type MoK\a
_diffrn_radiation_wavelength 0.71073
_diffrn_reflns_av_R_equivalents 0.0631
_diffrn_reflns_av_sigmaI/netI 0.0918
_diffrn_reflns_limit_h_max 17
_diffrn_reflns_limit_h_min -16
_diffrn_reflns_limit_k_max 17
_diffrn_reflns_limit_k_min -22
_diffrn_reflns_limit_l_max 20
_diffrn_reflns_limit_l_min -26
_diffrn_reflns_number 27092
_diffrn_reflns_theta_full 27.50
_diffrn_reflns_theta_max 30.29
_diffrn_reflns_theta_min 1.66
_diffrn_standards_decay_% 0
_exptl_absorpt_coefficient_mu 3.519
_exptl_absorpt_correction_T_max 0.862
_exptl_absorpt_correction_T_min 0.672
_exptl_absorpt_correction_type multi-scan
_exptl_absorpt_process_details
;
Absorption correction performed with SADABS program. This is based on the
method of Blessing: Blessing, R. H., Acta Crystallogr., Sect. A 1995, 51, 33.

SADABS: Area-Detector Absorption Correction. Bruker-AXS 
within SAINT+ v. 7.56a (Bruker AXS, 2008).
;
_exptl_crystal_colour blue
_exptl_crystal_density_diffrn 1.575
_exptl_crystal_density_method 'not measured'
_exptl_crystal_description 'irregular block'
_exptl_crystal_F_000 1784
_exptl_crystal_size_max 0.18
_exptl_crystal_size_mid 0.13
_exptl_crystal_size_min 0.04
_refine_diff_density_max 1.886
_refine_diff_density_min -2.105
_refine_diff_density_rms 0.165
_refine_ls_extinction_method none
_refine_ls_goodness_of_fit_ref 1.019
_refine_ls_hydrogen_treatment mixed
_refine_ls_matrix_type full
_refine_ls_number_parameters 461
_refine_ls_number_reflns 10333
_refine_ls_number_restraints 16
_refine_ls_restrained_S_all 1.022
_refine_ls_R_factor_all 0.0990
_refine_ls_R_factor_gt 0.0433
_refine_ls_shift/su_max 0.009
_refine_ls_shift/su_mean 0.000
_refine_ls_structure_factor_coef Fsqd
_refine_ls_weighting_details 'calc w=1/[\s^2^(Fo^2^)+(0.0448P)^2^+0.0000P] where P=(Fo^2^+2Fc^2^)/3'
_refine_ls_weighting_scheme calc
_refine_ls_wR_factor_gt 0.0872
_refine_ls_wR_factor_ref 0.1063
_reflns_number_gt 6510
_reflns_number_total 10333
_reflns_threshold_expression >2sigma(I)
_cod_data_source_file om201272q_si_001.cif
_cod_data_source_block enriquen21
_cod_original_sg_symbol_H-M 'P 21/n'
_cod_database_code 4076507

loop_
_symmetry_equiv_pos_as_xyz
'x, y, z'
'-x+1/2, y+1/2, -z+1/2'
'-x, -y, -z'
'x-1/2, -y-1/2, z-1/2'

loop_
_atom_site_label
_atom_site_type_symbol
_atom_site_fract_x
_atom_site_fract_y
_atom_site_fract_z
_atom_site_U_iso_or_equiv
_atom_site_adp_type
_atom_site_occupancy
_atom_site_symmetry_multiplicity
_atom_site_calc_flag
_atom_site_refinement_flags
_atom_site_disorder_assembly
_atom_site_disorder_group
Os Os 0.707712(17) 0.820767(13) 0.170304(10) 0.02266(7) Uani 1 1 d . A .
P P 0.58869(12) 0.90378(10) 0.23294(8) 0.0303(3) Uani 1 1 d D . .
F1 F 0.8011(3) 0.6394(3) 0.4997(2) 0.0659(12) Uani 1 1 d . . .
F2 F 0.7455(4) 0.7484(3) 0.5587(3) 0.101(2) Uani 1 1 d . . .
F3 F 0.6479(4) 0.6317(3) 0.5514(2) 0.0716(13) Uani 1 1 d . . .
F4 F 0.6457(4) 0.7084(3) 0.4516(3) 0.0768(14) Uani 1 1 d . . .
O1 O 0.6822(3) 0.7720(2) -0.04112(19) 0.0325(9) Uani 1 1 d . . .
O2 O 0.7968(3) 0.8755(3) -0.0006(2) 0.0353(10) Uani 1 1 d . . .
N1 N 0.8141(4) 0.7908(3) 0.2687(2) 0.0263(10) Uani 1 1 d . . .
N2 N 0.9247(4) 0.8046(3) 0.2758(2) 0.0275(11) Uani 1 1 d . A .
N3 N 0.8163(4) 0.9264(3) 0.1626(2) 0.0271(10) Uani 1 1 d . . .
N4 N 0.9275(4) 0.9185(3) 0.1867(2) 0.0291(11) Uani 1 1 d . A .
N5 N 0.8332(4) 0.7548(3) 0.1278(2) 0.0252(10) Uani 1 1 d . . .
N6 N 0.9429(4) 0.7747(3) 0.1492(2) 0.0282(10) Uani 1 1 d . A .
B1 B 0.9766(6) 0.8358(4) 0.2120(4) 0.0329(16) Uani 1 1 d . . .
H01 H 1.062(5) 0.835(3) 0.225(3) 0.039 Uiso 1 1 d . . .
B2 B 0.7093(7) 0.6828(6) 0.5148(5) 0.055(2) Uani 1 1 d . . .
C1 C 0.6382(5) 0.7190(4) 0.1832(3) 0.0304(13) Uani 1 1 d . . .
H1 H 0.663(5) 0.688(3) 0.221(3) 0.036 Uiso 1 1 d . . .
C2 C 0.5504(4) 0.6831(3) 0.1328(3) 0.0284(12) Uani 1 1 d . A .
C3 C 0.5023(5) 0.6132(4) 0.1499(3) 0.0309(13) Uani 1 1 d . . .
H3 H 0.532(5) 0.586(3) 0.200(3) 0.037 Uiso 1 1 d . . .
C4 C 0.4041(4) 0.5717(3) 0.1067(3) 0.0259(12) Uani 1 1 d . A .
H4 H 0.3843 0.5990 0.0585 0.031 Uiso 1 1 calc R . .
C5 C 0.3058(5) 0.5775(4) 0.1475(3) 0.0336(13) Uani 1 1 d . . .
H5A H 0.3269 0.5541 0.1967 0.040 Uiso 1 1 calc R A .
H5B H 0.2864 0.6353 0.1529 0.040 Uiso 1 1 calc R . .
C6 C 0.2057(5) 0.5322(5) 0.1069(3) 0.0456(17) Uani 1 1 d . A .
H6A H 0.1448 0.5348 0.1351 0.055 Uiso 1 1 calc R . .
H6B H 0.1805 0.5587 0.0594 0.055 Uiso 1 1 calc R . .
C7 C 0.2339(6) 0.4442(4) 0.0949(4) 0.056(2) Uani 1 1 d . . .
H7A H 0.1689 0.4169 0.0662 0.067 Uiso 1 1 calc R A .
H7B H 0.2517 0.4164 0.1424 0.067 Uiso 1 1 calc R . .
C8 C 0.3314(6) 0.4371(4) 0.0551(3) 0.0432(17) Uani 1 1 d . A .
H8A H 0.3506 0.3792 0.0508 0.052 Uiso 1 1 calc R . .
H8B H 0.3108 0.4595 0.0055 0.052 Uiso 1 1 calc R . .
C9 C 0.4311(5) 0.4826(4) 0.0952(3) 0.0356(14) Uani 1 1 d . . .
H9A H 0.4921 0.4794 0.0669 0.043 Uiso 1 1 calc R A .
H9B H 0.4563 0.4566 0.1429 0.043 Uiso 1 1 calc R . .
C10 C 0.5212(5) 0.7314(4) 0.0641(3) 0.0293(13) Uani 1 1 d . . .
H10A H 0.444(5) 0.736(3) 0.049(3) 0.035 Uiso 1 1 d . . .
H10B H 0.546(5) 0.714(4) 0.024(3) 0.035 Uiso 1 1 d . . .
C11 C 0.5601(4) 0.8181(4) 0.0801(3) 0.0246(11) Uani 1 1 d . A .
H11 H 0.501(5) 0.854(3) 0.093(3) 0.030 Uiso 1 1 d . . .
C12 C 0.6463(4) 0.8574(4) 0.0567(3) 0.0245(11) Uani 1 1 d . . .
H12 H 0.643(5) 0.909(4) 0.060(3) 0.029 Uiso 1 1 d . . .
C13 C 0.7094(4) 0.8275(4) 0.0004(3) 0.0269(12) Uani 1 1 d . A .
C14 C 0.8634(5) 0.8565(4) -0.0564(3) 0.0404(15) Uani 1 1 d . . .
H14A H 0.8712 0.7969 -0.0600 0.049 Uiso 1 1 calc R . .
H14B H 0.9380 0.8801 -0.0422 0.049 Uiso 1 1 calc R . .
C15 C 0.8111(6) 0.8897(4) -0.1284(3) 0.0467(17) Uani 1 1 d . . .
H15A H 0.7426 0.8601 -0.1460 0.070 Uiso 1 1 calc R . .
H15B H 0.8619 0.8833 -0.1631 0.070 Uiso 1 1 calc R . .
H15C H 0.7946 0.9474 -0.1234 0.070 Uiso 1 1 calc R . .
C16 C 0.7995(5) 0.7517(4) 0.3283(3) 0.0319(13) Uani 1 1 d . A .
H16 H 0.7299 0.7344 0.3382 0.038 Uiso 1 1 calc R . .
C17 C 0.8998(5) 0.7392(4) 0.3748(3) 0.0346(14) Uani 1 1 d . . .
H17 H 0.9120 0.7124 0.4204 0.041 Uiso 1 1 calc R A .
C18 C 0.9765(5) 0.7744(4) 0.3396(3) 0.0328(13) Uani 1 1 d . A .
H18 H 1.0536 0.7770 0.3573 0.039 Uiso 1 1 calc R . .
C19 C 0.8037(5) 1.0019(4) 0.1334(3) 0.0312(13) Uani 1 1 d . A .
H19 H 0.7349 1.0249 0.1121 0.037 Uiso 1 1 calc R . .
C20 C 0.9050(5) 1.0410(4) 0.1386(3) 0.0359(14) Uani 1 1 d . . .
H20 H 0.9187 1.0942 0.1225 0.043 Uiso 1 1 calc R A .
C21 C 0.9805(5) 0.9863(4) 0.1720(3) 0.0370(15) Uani 1 1 d . A .
H21 H 1.0579 0.9947 0.1832 0.044 Uiso 1 1 calc R . .
C22 C 0.8307(5) 0.6926(3) 0.0828(3) 0.0306(13) Uani 1 1 d . A .
H22 H 0.7654 0.6655 0.0604 0.037 Uiso 1 1 calc R . .
C23 C 0.9377(5) 0.6723(4) 0.0726(3) 0.0354(14) Uani 1 1 d . . .
H23 H 0.9587 0.6306 0.0427 0.042 Uiso 1 1 calc R A .
C24 C 1.0056(5) 0.7260(4) 0.1155(3) 0.0359(14) Uani 1 1 d . A .
H24 H 1.0837 0.7283 0.1205 0.043 Uiso 1 1 calc R . .
C25 C 0.5503(5) 1.0072(4) 0.1949(3) 0.0369(14) Uani 1 1 d . A .
H25 H 0.6224 1.0352 0.1946 0.044 Uiso 1 1 calc R . .
C26 C 0.4893(5) 1.0132(4) 0.1164(3) 0.0395(15) Uani 1 1 d . . .
H26A H 0.4166 0.9875 0.1125 0.059 Uiso 1 1 calc R A .
H26B H 0.5321 0.9855 0.0841 0.059 Uiso 1 1 calc R . .
H26C H 0.4800 1.0704 0.1023 0.059 Uiso 1 1 calc R . .
C27 C 0.4898(7) 1.0612(4) 0.2412(4) 0.060(2) Uani 1 1 d . . .
H27A H 0.4752 1.1142 0.2175 0.090 Uiso 1 1 calc R A .
H27B H 0.5355 1.0687 0.2891 0.090 Uiso 1 1 calc R . .
H27C H 0.4198 1.0357 0.2467 0.090 Uiso 1 1 calc R . .
C28A C 0.4576(6) 0.8626(5) 0.2584(5) 0.0329(14) Uiso 0.641(8) 1 d PD A 1
H28A H 0.4314 0.9005 0.2936 0.040 Uiso 0.641(8) 1 calc PR A 1
C29A C 0.3641(8) 0.8501(6) 0.1923(5) 0.0443(12) Uiso 0.641(8) 1 d PD A 1
H29A H 0.3877 0.8104 0.1591 0.066 Uiso 0.641(8) 1 calc PR A 1
H29B H 0.3478 0.9019 0.1669 0.066 Uiso 0.641(8) 1 calc PR A 1
H29C H 0.2978 0.8302 0.2091 0.066 Uiso 0.641(8) 1 calc PR A 1
C30A C 0.4803(12) 0.7761(6) 0.2954(6) 0.0443(12) Uiso 0.641(8) 1 d PD A 1
H30A H 0.4133 0.7568 0.3117 0.066 Uiso 0.641(8) 1 calc PR A 1
H30B H 0.5402 0.7805 0.3372 0.066 Uiso 0.641(8) 1 calc PR A 1
H30C H 0.5014 0.7377 0.2602 0.066 Uiso 0.641(8) 1 calc PR A 1
C28B C 0.4589(9) 0.8381(8) 0.2299(9) 0.0329(14) Uiso 0.359(8) 1 d PD A 2
H28B H 0.4500 0.7985 0.1888 0.040 Uiso 0.359(8) 1 calc PR A 2
C29B C 0.477(2) 0.7948(12) 0.3044(9) 0.0443(12) Uiso 0.359(8) 1 d PD A 2
H29D H 0.5411 0.8182 0.3358 0.066 Uiso 0.359(8) 1 calc PR A 2
H29E H 0.4891 0.7368 0.2976 0.066 Uiso 0.359(8) 1 calc PR A 2
H29F H 0.4112 0.8021 0.3271 0.066 Uiso 0.359(8) 1 calc PR A 2
C30B C 0.3526(13) 0.8855(11) 0.2321(10) 0.0443(12) Uiso 0.359(8) 1 d PD A 2
H30D H 0.2941 0.8478 0.2399 0.066 Uiso 0.359(8) 1 calc PR A 2
H30E H 0.3302 0.9141 0.1859 0.066 Uiso 0.359(8) 1 calc PR A 2
H30F H 0.3653 0.9250 0.2719 0.066 Uiso 0.359(8) 1 calc PR A 2
C31A C 0.6597(7) 0.9158(6) 0.3296(4) 0.0329(14) Uiso 0.641(8) 1 d PD A 1
H31A H 0.6920 0.8618 0.3457 0.040 Uiso 0.641(8) 1 calc PR A 1
C32A C 0.7572(7) 0.9753(7) 0.3319(6) 0.0443(12) Uiso 0.641(8) 1 d PD A 1
H32A H 0.7293 1.0311 0.3275 0.066 Uiso 0.641(8) 1 calc PR A 1
H32B H 0.7963 0.9634 0.2917 0.066 Uiso 0.641(8) 1 calc PR A 1
H32C H 0.8080 0.9691 0.3781 0.066 Uiso 0.641(8) 1 calc PR A 1
C33A C 0.5865(9) 0.9415(7) 0.3851(6) 0.0443(12) Uiso 0.641(8) 1 d PD A 1
H33A H 0.6288 0.9370 0.4344 0.066 Uiso 0.641(8) 1 calc PR A 1
H33B H 0.5217 0.9061 0.3802 0.066 Uiso 0.641(8) 1 calc PR A 1
H33C H 0.5626 0.9979 0.3759 0.066 Uiso 0.641(8) 1 calc PR A 1
C31B C 0.6678(12) 0.9420(10) 0.3229(6) 0.0329(14) Uiso 0.359(8) 1 d PD A 2
H31B H 0.7153 0.8945 0.3410 0.040 Uiso 0.359(8) 1 calc PR A 2
C32B C 0.7520(15) 1.0086(12) 0.3174(11) 0.0443(12) Uiso 0.359(8) 1 d PD A 2
H32D H 0.7150 1.0615 0.3132 0.066 Uiso 0.359(8) 1 calc PR A 2
H32E H 0.7862 0.9992 0.2745 0.066 Uiso 0.359(8) 1 calc PR A 2
H32F H 0.8091 1.0079 0.3610 0.066 Uiso 0.359(8) 1 calc PR A 2
C33B C 0.6098(18) 0.9617(13) 0.3872(10) 0.0443(12) Uiso 0.359(8) 1 d PD A 2
H33D H 0.6653 0.9724 0.4304 0.066 Uiso 0.359(8) 1 calc PR A 2
H33E H 0.5640 0.9155 0.3965 0.066 Uiso 0.359(8) 1 calc PR A 2
H33F H 0.5631 1.0098 0.3758 0.066 Uiso 0.359(8) 1 calc PR A 2

loop_
_atom_site_aniso_label
_atom_site_aniso_U_11
_atom_site_aniso_U_22
_atom_site_aniso_U_33
_atom_site_aniso_U_23
_atom_site_aniso_U_13
_atom_site_aniso_U_12
Os 0.01947(10) 0.02541(11) 0.02220(10) -0.00047(10) 0.00107(6) -0.00448(11)
P 0.0203(7) 0.0438(10) 0.0270(7) -0.0013(7) 0.0050(5) -0.0015(7)
F1 0.044(3) 0.076(3) 0.084(3) -0.024(3) 0.026(2) -0.009(2)
F2 0.063(3) 0.111(4) 0.137(5) -0.086(4) 0.041(3) -0.037(3)
F3 0.054(3) 0.091(4) 0.074(3) -0.005(3) 0.023(2) -0.021(3)
F4 0.080(4) 0.070(3) 0.082(3) -0.009(3) 0.019(3) -0.001(3)
O1 0.035(2) 0.033(2) 0.028(2) -0.0041(18) 0.0011(17) -0.0032(19)
O2 0.030(2) 0.043(3) 0.034(2) -0.0031(19) 0.0091(17) -0.010(2)
N1 0.020(2) 0.033(3) 0.024(2) 0.0005(19) -0.0003(17) -0.006(2)
N2 0.025(2) 0.028(3) 0.027(2) -0.0019(19) -0.0020(18) -0.0051(19)
N3 0.025(3) 0.026(3) 0.030(2) -0.006(2) 0.0047(19) -0.004(2)
N4 0.023(2) 0.033(3) 0.030(2) -0.003(2) 0.0001(19) -0.007(2)
N5 0.023(2) 0.023(2) 0.027(2) -0.0048(19) -0.0005(18) -0.0013(19)
N6 0.021(2) 0.035(3) 0.028(2) -0.001(2) 0.0023(18) -0.002(2)
B1 0.021(3) 0.039(4) 0.038(4) -0.003(3) 0.001(3) -0.002(3)
B2 0.041(5) 0.065(6) 0.063(5) -0.025(5) 0.021(4) -0.019(5)
C1 0.026(3) 0.037(3) 0.026(3) 0.005(3) -0.002(2) -0.002(3)
C2 0.027(3) 0.026(3) 0.029(3) 0.000(3) -0.002(2) -0.007(3)
C3 0.025(3) 0.035(3) 0.030(3) -0.003(3) -0.003(2) -0.004(3)
C4 0.024(3) 0.029(3) 0.024(3) 0.001(2) 0.000(2) -0.005(2)
C5 0.030(3) 0.037(4) 0.032(3) -0.004(3) 0.003(2) 0.001(3)
C6 0.022(3) 0.079(5) 0.036(3) -0.002(3) 0.004(2) -0.009(3)
C7 0.051(5) 0.053(5) 0.058(4) 0.001(4) -0.011(3) -0.028(4)
C8 0.049(4) 0.030(4) 0.043(4) -0.006(3) -0.013(3) -0.002(3)
C9 0.031(3) 0.035(4) 0.038(3) -0.005(3) -0.002(2) 0.000(3)
C10 0.024(3) 0.034(4) 0.027(3) 0.006(2) -0.003(2) -0.008(3)
C11 0.021(3) 0.030(3) 0.020(2) 0.001(2) -0.0047(18) 0.001(3)
C12 0.021(3) 0.026(3) 0.026(3) 0.001(2) 0.000(2) 0.000(2)
C13 0.024(3) 0.030(3) 0.026(3) 0.005(2) 0.003(2) -0.004(3)
C14 0.030(3) 0.052(4) 0.041(3) -0.002(3) 0.012(3) -0.004(3)
C15 0.050(4) 0.052(4) 0.043(4) 0.007(3) 0.020(3) -0.004(3)
C16 0.034(3) 0.036(3) 0.024(3) 0.000(3) 0.000(2) -0.007(3)
C17 0.039(4) 0.037(4) 0.023(3) 0.000(2) -0.006(2) -0.002(3)
C18 0.030(3) 0.031(3) 0.033(3) -0.001(3) -0.008(2) 0.003(3)
C19 0.028(3) 0.036(3) 0.031(3) -0.004(3) 0.008(2) -0.009(3)
C20 0.037(4) 0.033(3) 0.038(3) 0.002(3) 0.008(3) -0.015(3)
C21 0.027(3) 0.043(4) 0.041(3) 0.000(3) 0.003(2) -0.015(3)
C22 0.034(3) 0.026(3) 0.029(3) 0.002(2) -0.001(2) -0.002(2)
C23 0.040(3) 0.034(3) 0.031(3) -0.002(3) 0.004(2) 0.011(3)
C24 0.026(3) 0.047(4) 0.034(3) 0.003(3) 0.003(2) 0.005(3)
C25 0.036(4) 0.034(4) 0.041(3) -0.011(3) 0.007(3) 0.000(3)
C26 0.032(3) 0.040(4) 0.047(4) 0.003(3) 0.010(3) 0.009(3)
C27 0.080(6) 0.048(5) 0.052(4) -0.006(4) 0.013(4) 0.013(4)

loop_
_atom_type_symbol
_atom_type_description
_atom_type_scat_dispersion_real
_atom_type_scat_dispersion_imag
_atom_type_scat_source
C C 0.0033 0.0016 'International Tables Vol C Tables 4.2.6.8 and 6.1.1.4'
H H 0.0000 0.0000 'International Tables Vol C Tables 4.2.6.8 and 6.1.1.4'
B B 0.0013 0.0007 'International Tables Vol C Tables 4.2.6.8 and 6.1.1.4'
N N 0.0061 0.0033 'International Tables Vol C Tables 4.2.6.8 and 6.1.1.4'
O O 0.0106 0.0060 'International Tables Vol C Tables 4.2.6.8 and 6.1.1.4'
F F 0.0171 0.0103 'International Tables Vol C Tables 4.2.6.8 and 6.1.1.4'
P P 0.1023 0.0942 'International Tables Vol C Tables 4.2.6.8 and 6.1.1.4'
Os Os -1.2165 7.6030 'International Tables Vol C Tables 4.2.6.8 and 6.1.1.4'

loop_
_geom_angle_atom_site_label_1
_geom_angle_atom_site_label_2
_geom_angle_atom_site_label_3
_geom_angle
C1 Os N1 84.8(2)
C1 Os N5 88.2(2)
N1 Os N5 80.12(16)
C1 Os N3 169.5(2)
N1 Os N3 87.12(16)
N5 Os N3 83.86(16)
C1 Os C12 105.9(2)
N1 Os C12 162.29(19)
N5 Os C12 86.04(18)
N3 Os C12 80.42(19)
C1 Os C11 76.0(2)
N1 Os C11 159.98(19)
N5 Os C11 104.51(18)
N3 Os C11 112.60(18)
C12 Os C11 35.88(19)
C1 Os P 96.44(18)
N1 Os P 92.59(13)
N5 Os P 170.99(11)
N3 Os P 90.54(12)
C12 Os P 100.02(15)
C11 Os P 84.14(15)
C25 P C31A 108.3(4)
C25 P C28A 104.7(3)
C31A P C28A 94.1(4)
C25 P C31B 95.2(6)
C31A P C31B 14.1(6)
C28A P C31B 103.1(5)
C25 P C28B 110.3(4)
C31A P C28B 109.5(6)
C28A P C28B 20.3(5)
C31B P C28B 120.6(7)
C25 P Os 117.3(2)
C31A P Os 107.6(3)
C28A P Os 121.9(3)
C31B P Os 110.6(5)
C28B P Os 103.5(5)
C13 O2 C14 115.7(4)
C16 N1 N2 106.1(4)
C16 N1 Os 133.5(4)
N2 N1 Os 120.1(3)
C18 N2 N1 109.6(4)
C18 N2 B1 128.0(5)
N1 N2 B1 121.5(4)
C19 N3 N4 105.0(4)
C19 N3 Os 135.9(4)
N4 N3 Os 118.9(3)
C21 N4 N3 110.2(5)
C21 N4 B1 128.5(5)
N3 N4 B1 120.3(4)
C22 N5 N6 106.5(4)
C22 N5 Os 133.4(4)
N6 N5 Os 120.2(3)
C24 N6 N5 109.5(5)
C24 N6 B1 130.1(5)
N5 N6 B1 119.7(4)
N4 B1 N2 110.0(5)
N4 B1 N6 107.7(5)
N2 B1 N6 106.2(5)
N4 B1 H01 115(3)
N2 B1 H01 111(3)
N6 B1 H01 107(3)
F4 B2 F2 110.5(8)
F4 B2 F3 109.4(6)
F2 B2 F3 109.2(6)
F4 B2 F1 110.1(6)
F2 B2 F1 109.3(6)
F3 B2 F1 108.4(8)
C2 C1 Os 125.4(4)
C2 C1 H1 114(4)
Os C1 H1 121(4)
C3 C2 C1 120.2(5)
C3 C2 C10 127.0(5)
C1 C2 C10 112.8(5)
C2 C3 C4 127.1(5)
C2 C3 H3 118(3)
C4 C3 H3 114(3)
C3 C4 C9 109.8(5)
C3 C4 C5 109.5(4)
C9 C4 C5 109.8(5)
C3 C4 H4 109.2
C9 C4 H4 109.2
C5 C4 H4 109.2
C6 C5 C4 111.0(5)
C6 C5 H5A 109.4
C4 C5 H5A 109.4
C6 C5 H5B 109.4
C4 C5 H5B 109.4
H5A C5 H5B 108.0
C7 C6 C5 110.9(5)
C7 C6 H6A 109.5
C5 C6 H6A 109.5
C7 C6 H6B 109.5
C5 C6 H6B 109.5
H6A C6 H6B 108.1
C6 C7 C8 111.4(5)
C6 C7 H7A 109.3
C8 C7 H7A 109.3
C6 C7 H7B 109.3
C8 C7 H7B 109.3
H7A C7 H7B 108.0
C9 C8 C7 111.0(5)
C9 C8 H8A 109.4
C7 C8 H8A 109.4
C9 C8 H8B 109.4
C7 C8 H8B 109.4
H8A C8 H8B 108.0
C8 C9 C4 111.5(5)
C8 C9 H9A 109.3
C4 C9 H9A 109.3
C8 C9 H9B 109.3
C4 C9 H9B 109.3
H9A C9 H9B 108.0
C2 C10 C11 108.0(4)
C2 C10 H10A 113(3)
C11 C10 H10A 105(4)
C2 C10 H10B 118(4)
C11 C10 H10B 108(4)
H10A C10 H10B 104(5)
C12 C11 C10 127.9(5)
C12 C11 Os 70.3(3)
C10 C11 Os 110.6(4)
C12 C11 H11 115(3)
C10 C11 H11 113(3)
Os C11 H11 109(3)
C11 C12 C13 126.2(5)
C11 C12 Os 73.8(3)
C13 C12 Os 117.0(4)
C11 C12 H12 113(4)
C13 C12 H12 114(4)
Os C12 H12 103(4)
O1 C13 O2 124.9(5)
O1 C13 C12 125.6(5)
O2 C13 C12 109.4(5)
O2 C14 C15 111.0(5)
O2 C14 H14A 109.4
C15 C14 H14A 109.4
O2 C14 H14B 109.4
C15 C14 H14B 109.4
H14A C14 H14B 108.0
C14 C15 H15A 109.5
C14 C15 H15B 109.5
H15A C15 H15B 109.5
C14 C15 H15C 109.5
H15A C15 H15C 109.5
H15B C15 H15C 109.5
N1 C16 C17 111.2(5)
N1 C16 H16 124.4
C17 C16 H16 124.4
C18 C17 C16 104.3(5)
C18 C17 H17 127.8
C16 C17 H17 127.8
N2 C18 C17 108.8(5)
N2 C18 H18 125.6
C17 C18 H18 125.6
N3 C19 C20 110.9(5)
N3 C19 H19 124.5
C20 C19 H19 124.5
C21 C20 C19 104.8(5)
C21 C20 H20 127.6
C19 C20 H20 127.6
N4 C21 C20 109.1(5)
N4 C21 H21 125.5
C20 C21 H21 125.5
N5 C22 C23 110.5(5)
N5 C22 H22 124.7
C23 C22 H22 124.7
C24 C23 C22 104.9(5)
C24 C23 H23 127.6
C22 C23 H23 127.6
N6 C24 C23 108.5(5)
N6 C24 H24 125.7
C23 C24 H24 125.7
C27 C25 C26 107.5(5)
C27 C25 P 115.6(5)
C26 C25 P 118.1(4)
C27 C25 H25 104.8
C26 C25 H25 104.8
P C25 H25 104.8
C25 C26 H26A 109.5
C25 C26 H26B 109.5
H26A C26 H26B 109.5
C25 C26 H26C 109.5
H26A C26 H26C 109.5
H26B C26 H26C 109.5
C25 C27 H27A 109.5
C25 C27 H27B 109.5
H27A C27 H27B 109.5
C25 C27 H27C 109.5
H27A C27 H27C 109.5
H27B C27 H27C 109.5
C29A C28A C30A 106.3(6)
C29A C28A P 113.3(6)
C30A C28A P 109.9(7)
C29A C28A H28A 109.1
C30A C28A H28A 109.1
P C28A H28A 109.1
C30B C28B C29B 101.5(14)
C30B C28B P 114.9(11)
C29B C28B P 104.2(13)
C30B C28B H28B 111.8
C29B C28B H28B 111.8
P C28B H28B 111.8
C28B C29B H29D 109.5
C28B C29B H29E 109.5
H29D C29B H29E 109.5
C28B C29B H29F 109.5
H29D C29B H29F 109.5
H29E C29B H29F 109.5
C28B C30B H30D 109.5
C28B C30B H30E 109.5
H30D C30B H30E 109.5
C28B C30B H30F 109.5
H30D C30B H30F 109.5
H30E C30B H30F 109.5
C32A C31A C33A 110.3(6)
C32A C31A P 108.9(6)
C33A C31A P 116.5(7)
C32A C31A H31A 106.9
C33A C31A H31A 106.9
P C31A H31A 106.9
C32B C31B C33B 108.3(13)
C32B C31B P 115.5(10)
C33B C31B P 121.8(12)
C32B C31B H31B 102.8
C33B C31B H31B 102.8
P C31B H31B 102.8
C31B C32B H32D 109.5
C31B C32B H32E 109.5
H32D C32B H32E 109.5
C31B C32B H32F 109.5
H32D C32B H32F 109.5
H32E C32B H32F 109.5
C31B C33B H33D 109.5
C31B C33B H33E 109.5
H33D C33B H33E 109.5
C31B C33B H33F 109.5
H33D C33B H33F 109.5
H33E C33B H33F 109.5

loop_
_geom_bond_atom_site_label_1
_geom_bond_atom_site_label_2
_geom_bond_distance
Os C1 1.916(6)
Os N1 2.124(4)
Os N5 2.148(4)
Os N3 2.213(4)
Os C12 2.213(5)
Os C11 2.256(5)
Os P 2.4442(16)
P C25 1.875(6)
P C31A 1.878(7)
P C28A 1.884(7)
P C31B 1.900(10)
P C28B 1.921(10)
F1 B2 1.406(10)
F2 B2 1.382(9)
F3 B2 1.387(10)
F4 B2 1.367(10)
O1 C13 1.209(6)
O2 C13 1.337(6)
O2 C14 1.465(7)
N1 C16 1.327(7)
N1 N2 1.364(6)
N2 C18 1.348(7)
N2 B1 1.535(8)
N3 C19 1.357(7)
N3 N4 1.370(6)
N4 C21 1.345(7)
N4 B1 1.531(8)
N5 C22 1.323(6)
N5 N6 1.379(6)
N6 C24 1.341(7)
N6 B1 1.547(8)
B1 H01 1.04(6)
C1 C2 1.433(7)
C1 H1 0.88(6)
C2 C3 1.358(8)
C2 C10 1.499(7)
C3 C4 1.498(7)
C3 H3 1.05(5)
C4 C9 1.528(8)
C4 C5 1.539(8)
C4 H4 1.0000
C5 C6 1.525(8)
C5 H5A 0.9900
C5 H5B 0.9900
C6 C7 1.516(9)
C6 H6A 0.9900
C6 H6B 0.9900
C7 C8 1.521(10)
C7 H7A 0.9900
C7 H7B 0.9900
C8 C9 1.520(8)
C8 H8A 0.9900
C8 H8B 0.9900
C9 H9A 0.9900
C9 H9B 0.9900
C10 C11 1.519(8)
C10 H10A 0.94(6)
C10 H10B 0.90(6)
C11 C12 1.377(8)
C11 H11 1.00(6)
C12 C13 1.494(7)
C12 H12 0.85(6)
C14 C15 1.493(8)
C14 H14A 0.9900
C14 H14B 0.9900
C15 H15A 0.9800
C15 H15B 0.9800
C15 H15C 0.9800
C16 C17 1.397(7)
C16 H16 0.9500
C17 C18 1.368(8)
C17 H17 0.9500
C18 H18 0.9500
C19 C20 1.391(8)
C19 H19 0.9500
C20 C21 1.366(8)
C20 H20 0.9500
C21 H21 0.9500
C22 C23 1.402(8)
C22 H22 0.9500
C23 C24 1.376(8)
C23 H23 0.9500
C24 H24 0.9500
C25 C27 1.521(9)
C25 C26 1.533(8)
C25 H25 1.0000
C26 H26A 0.9800
C26 H26B 0.9800
C26 H26C 0.9800
C27 H27A 0.9800
C27 H27B 0.9800
C27 H27C 0.9800
C28A C29A 1.550(9)
C28A C30A 1.586(9)
C28A H28A 1.0000
C29A H29A 0.9800
C29A H29B 0.9800
C29A H29C 0.9800
C30A H30A 0.9800
C30A H30B 0.9800
C30A H30C 0.9800
C28B C30B 1.530(10)
C28B C29B 1.546(10)
C28B H28B 1.0000
C29B H29D 0.9800
C29B H29E 0.9800
C29B H29F 0.9800
C30B H30D 0.9800
C30B H30E 0.9800
C30B H30F 0.9800
C31A C32A 1.543(9)
C31A C33A 1.545(8)
C31A H31A 1.0000
C32A H32A 0.9800
C32A H32B 0.9800
C32A H32C 0.9800
C33A H33A 0.9800
C33A H33B 0.9800
C33A H33C 0.9800
C31B C32B 1.523(10)
C31B C33B 1.535(10)
C31B H31B 1.0000
C32B H32D 0.9800
C32B H32E 0.9800
C32B H32F 0.9800
C33B H33D 0.9800
C33B H33E 0.9800
C33B H33F 0.9800
